data_2202574
loop_
_publ_author_name
'Furneaux, Richard H.'
'Gainsford, Graeme J.'
'Mason, Jennifer M.'
'Tyler, Peter C.'

_publ_section_title
(1<i>R</i>,2<i>R</i>,3<i>S</i>,5<i>R</i>,6<i>R</i>,7<i>S</i>,9a<i>R</i>,10a<i>R</i>)-4a,8a-Diazaperhydroanthracene-1,2,3,5,6,7-hexaol
_journal_issue 9
_journal_name_full 'Acta Crystallographica Section E'
_journal_page_first o1370
_journal_page_last o1371
_journal_paper_doi 10.1107/S1600536803018397
_journal_volume 59
_journal_year 2003
_chemical_formula_iupac 'C12 H22 N2 O6'
_chemical_formula_moiety 'C12 H22 N2 O6'
_chemical_formula_structural '(C12 H22 N2 O6)'
_chemical_formula_sum 'C12 H22 N2 O6'
_chemical_formula_weight 290.32
_chemical_name_systematic
;
 ?
;
_space_group_IT_number 19
_symmetry_cell_setting orthorhombic
_symmetry_space_group_name_Hall 'P 2ac 2ab'
_symmetry_space_group_name_H-M 'P 21 21 21'
_atom_sites_solution_hydrogens geom
_atom_sites_solution_primary direct
_atom_sites_solution_secondary difmap
_audit_creation_method SHELXL-97
_cell_angle_alpha 90.00
_cell_angle_beta 90.00
_cell_angle_gamma 90.00
_cell_formula_units_Z 4
_cell_length_a 6.702(2)
_cell_length_b 13.099(5)
_cell_length_c 14.893(3)
_cell_measurement_reflns_used 24
_cell_measurement_temperature 173(2)
_cell_measurement_theta_max 23.8
_cell_measurement_theta_min 4.8
_cell_volume 1307.4(7)
_computing_cell_refinement SHELXTL
_computing_data_collection 'SHELXTL (Siemens, 1983)'
_computing_data_reduction SHELXTL
_computing_molecular_graphics
;
 ORTEP-3 for Windows (Farrugia, 1997)
;
_computing_publication_material
;
SHELXL97
;
_computing_structure_refinement 'SHELXL97 (Sheldrick, 1997)'
_computing_structure_solution 'SHELXS86 (Sheldrick, 1990)'
_diffrn_ambient_temperature 173(2)
_diffrn_measured_fraction_theta_full 0.999
_diffrn_measured_fraction_theta_max 0.999
_diffrn_measurement_device_type
;
 Siemens/Nicolet R3m 4-circle diffractometer
;
_diffrn_measurement_method '\w scan'
_diffrn_radiation_monochromator graphite
_diffrn_radiation_source 'fine-focus sealed tube'
_diffrn_radiation_type MoK\a
_diffrn_radiation_wavelength 0.71073
_diffrn_reflns_av_R_equivalents 0.039
_diffrn_reflns_av_sigmaI/netI 0.063
_diffrn_reflns_limit_h_max 8
_diffrn_reflns_limit_h_min 0
_diffrn_reflns_limit_k_max 16
_diffrn_reflns_limit_k_min 0
_diffrn_reflns_limit_l_max 18
_diffrn_reflns_limit_l_min 0
_diffrn_reflns_number 1608
_diffrn_reflns_theta_full 25.9
_diffrn_reflns_theta_max 25.9
_diffrn_reflns_theta_min 2.1
_diffrn_standards_decay_% 0.0
_diffrn_standards_interval_count 97
_diffrn_standards_number 3
_exptl_absorpt_coefficient_mu 0.118
_exptl_absorpt_correction_type none
_exptl_crystal_colour colourless
_exptl_crystal_density_diffrn 1.475
_exptl_crystal_density_method 'not measured'
_exptl_crystal_description needle
_exptl_crystal_F_000 624
_exptl_crystal_size_max 0.42
_exptl_crystal_size_mid 0.30
_exptl_crystal_size_min 0.15
_refine_diff_density_max 0.23
_refine_diff_density_min -0.24
_refine_ls_extinction_method none
_refine_ls_goodness_of_fit_ref 0.976
_refine_ls_hydrogen_treatment constr
_refine_ls_matrix_type full
_refine_ls_number_parameters 187
_refine_ls_number_reflns 1504
_refine_ls_number_restraints 0
_refine_ls_restrained_S_all 0.976
_refine_ls_R_factor_all 0.066
_refine_ls_R_factor_gt 0.046
_refine_ls_shift/su_max 0.000
_refine_ls_shift/su_mean <0.001
_refine_ls_structure_factor_coef Fsqd
_refine_ls_weighting_details 'calc w=1/[\s^2^(Fo^2^)+(0.0441P)^2^] where P=(Fo^2^+2Fc^2^)/3'
_refine_ls_weighting_scheme calc
_refine_ls_wR_factor_gt 0.087
_refine_ls_wR_factor_ref 0.094
_reflns_number_gt 1146
_reflns_number_total 1504
_reflns_threshold_expression I>2\s(I)
_cod_data_source_file cv6223.cif
_cod_data_source_block II
_cod_depositor_comments
;
The following automatic conversions were performed:
'_geom_bond_publ_flag' value 'Y' changed to 'y' according to
'/home/saulius/struct/CIF-dictionaries/cif_core.dic' dictionary named
'cif_core.dic' version 2.4.1 from 2010-06-29 (4 times).

Automatic conversion script
Id: cif_fix_enum 1527 2010-12-29 10:47:43Z saulius 

The following automatic conversions were performed:

'_geom_bond_publ_flag' value 'Y' changed to 'y' according to
/home/saulius/struct/CIF-dictionaries/cif_core.dic dictionary named
'cif_core.dic' version 2.4.1 from 2010-06-29 (4
times).

'_geom_angle_publ_flag' value 'Y' changed to 'y' according
to /home/saulius/struct/CIF-dictionaries/cif_core.dic dictionary
named 'cif_core.dic' version 2.4.1 from 2010-06-29 (2 times).

Automatic conversion script
Id: cif_fix_values 1715 2011-07-08 13:25:40Z adriana 
;
_cod_original_cell_volume 1307.5(7)
_cod_database_code 2202574

loop_
_symmetry_equiv_pos_as_xyz
'x, y, z'
'x+1/2, -y+1/2, -z'
'-x, y+1/2, -z+1/2'
'-x+1/2, -y, z+1/2'

loop_
_atom_site_label
_atom_site_fract_x
_atom_site_fract_y
_atom_site_fract_z
_atom_site_U_iso_or_equiv
_atom_site_adp_type
_atom_site_calc_flag
_atom_site_refinement_flags
_atom_site_occupancy
_atom_site_disorder_assembly
_atom_site_disorder_group
_atom_site_type_symbol
O1 -0.2909(4) 0.54689(19) 0.40930(17) 0.0200(6) Uani d . 1 . . O
H1O -0.3155 0.5005 0.3720 0.024 Uiso calc R 1 . . H
O2 0.0882(4) 0.57543(17) 0.32248(15) 0.0171(6) Uani d . 1 . . O
H2O 0.1564 0.6215 0.2980 0.021 Uiso calc R 1 . . H
O3 0.3816(4) 0.67349(18) 0.43697(18) 0.0210(6) Uani d . 1 . . O
H3O 0.4911 0.6466 0.4232 0.025 Uiso calc R 1 . . H
O5 0.2547(4) 0.26556(17) 0.72251(17) 0.0172(6) Uani d . 1 . . O
H5O 0.3275 0.2139 0.7158 0.021 Uiso calc R 1 . . H
O6 0.0154(4) 0.08534(18) 0.71468(16) 0.0171(6) Uani d . 1 . . O
H6O 0.0145 0.0671 0.7687 0.021 Uiso calc R 1 . . H
O7 -0.4163(4) 0.13234(17) 0.70110(18) 0.0188(6) Uani d . 1 . . O
H7O -0.3906 0.0696 0.7028 0.023 Uiso calc R 1 . . H
N4A 0.0594(4) 0.5401(2) 0.6052(2) 0.0136(7) Uani d . 1 . . N
N8A -0.1842(4) 0.3606(2) 0.5991(2) 0.0149(7) Uani d . 1 . . N
C1 -0.1007(5) 0.5273(3) 0.4517(2) 0.0143(8) Uani d . 1 . . C
H1 -0.0582 0.4555 0.4394 0.017 Uiso calc R 1 . . H
C2 0.0541(5) 0.6012(3) 0.4148(2) 0.0134(8) Uani d . 1 . . C
H2 -0.0005 0.6721 0.4181 0.016 Uiso calc R 1 . . H
C3 0.2473(6) 0.5964(3) 0.4683(2) 0.0150(8) Uani d . 1 . . C
H3 0.3099 0.5278 0.4603 0.018 Uiso calc R 1 . . H
C4 0.2039(6) 0.6142(2) 0.5678(2) 0.0159(8) Uani d . 1 . . C
H4A 0.3303 0.6094 0.6020 0.019 Uiso calc R 1 . . H
H4B 0.1506 0.6841 0.5758 0.019 Uiso calc R 1 . . H
C5 0.0836(5) 0.2572(2) 0.6656(2) 0.0129(8) Uani d . 1 . . C
H5 0.1248 0.2305 0.6055 0.016 Uiso calc R 1 . . H
C6 -0.0675(5) 0.1857(2) 0.7072(2) 0.0148(8) Uani d . 1 . . C
H6 -0.0980 0.2109 0.7691 0.018 Uiso calc R 1 . . H
C7 -0.2591(5) 0.1850(3) 0.6542(2) 0.0149(8) Uani d . 1 . . C
H7 -0.2360 0.1518 0.5946 0.018 Uiso calc R 1 . . H
C8 -0.3350(5) 0.2933(3) 0.6401(3) 0.0153(8) Uani d . 1 . . C
H8A -0.4544 0.2913 0.6010 0.018 Uiso calc R 1 . . H
H8B -0.3757 0.3221 0.6988 0.018 Uiso calc R 1 . . H
C9 0.1461(5) 0.4365(2) 0.6120(2) 0.0145(8) Uani d . 1 . . C
H9A 0.2693 0.4389 0.6487 0.017 Uiso calc R 1 . . H
H9B 0.1817 0.4114 0.5514 0.017 Uiso calc R 1 . . H
C9A -0.0033(5) 0.3642(3) 0.6551(2) 0.0130(8) Uani d . 1 . . C
H9 -0.0396 0.3910 0.7158 0.016 Uiso calc R 1 . . H
C10 -0.2718(5) 0.4641(3) 0.5941(2) 0.0164(8) Uani d . 1 . . C
H10A -0.3102 0.4862 0.6553 0.020 Uiso calc R 1 . . H
H10B -0.3946 0.4614 0.5572 0.020 Uiso calc R 1 . . H
C10A -0.1298(5) 0.5425(3) 0.5540(2) 0.0137(8) Uani d . 1 . . C
H10 -0.1909 0.6114 0.5630 0.016 Uiso calc R 1 . . H

loop_
_atom_site_aniso_label
_atom_site_aniso_U_11
_atom_site_aniso_U_22
_atom_site_aniso_U_33
_atom_site_aniso_U_12
_atom_site_aniso_U_13
_atom_site_aniso_U_23
O1 0.0139(14) 0.0215(14) 0.0245(15) 0.0016(12) -0.0068(13) -0.0025(12)
O2 0.0211(14) 0.0140(11) 0.0163(13) -0.0033(12) 0.0031(13) 0.0039(11)
O3 0.0162(15) 0.0168(12) 0.0302(16) -0.0035(13) 0.0046(14) 0.0023(12)
O5 0.0114(13) 0.0154(13) 0.0249(14) 0.0027(12) -0.0021(13) 0.0017(12)
O6 0.0198(14) 0.0139(12) 0.0177(14) 0.0032(12) 0.0043(13) 0.0039(11)
O7 0.0139(14) 0.0115(11) 0.0308(15) -0.0006(12) 0.0041(13) 0.0027(12)
N4A 0.0107(15) 0.0117(14) 0.0184(16) -0.0019(14) 0.0016(14) 0.0004(13)
N8A 0.0121(15) 0.0135(15) 0.0191(15) -0.0024(14) -0.0005(14) 0.0026(14)
C1 0.0094(18) 0.0135(17) 0.0199(18) -0.0002(17) -0.0018(17) 0.0003(15)
C2 0.015(2) 0.0111(17) 0.0141(18) -0.0007(16) -0.0002(16) 0.0021(15)
C3 0.0138(19) 0.0105(17) 0.0208(19) 0.0002(18) -0.0004(17) 0.0039(16)
C4 0.017(2) 0.0126(17) 0.0180(19) -0.0034(17) -0.0022(18) 0.0012(15)
C5 0.0101(17) 0.0167(17) 0.0119(17) 0.0023(17) -0.0033(16) -0.0002(15)
C6 0.0179(19) 0.0105(16) 0.0161(18) 0.0002(17) 0.0007(17) -0.0001(15)
C7 0.0147(19) 0.0144(17) 0.0158(18) -0.0017(18) 0.0015(16) -0.0006(15)
C8 0.0088(18) 0.0172(19) 0.0197(19) -0.0019(16) 0.0008(16) -0.0001(17)
C9 0.0127(19) 0.0138(18) 0.0170(19) -0.0010(16) 0.0003(16) 0.0006(15)
C9A 0.0137(18) 0.0128(16) 0.0126(17) 0.0008(16) -0.0021(16) -0.0001(15)
C10 0.0140(19) 0.0177(19) 0.0175(19) 0.0010(18) 0.0027(18) 0.0005(17)
C10A 0.0107(19) 0.0140(18) 0.0164(19) 0.0031(16) -0.0005(16) -0.0002(15)

loop_
_atom_type_symbol
_atom_type_description
_atom_type_scat_dispersion_real
_atom_type_scat_dispersion_imag
_atom_type_scat_source
C C 0.0033 0.0016 'International Tables Vol C Tables 4.2.6.8 and 6.1.1.4'
H H 0.0000 0.0000 'International Tables Vol C Tables 4.2.6.8 and 6.1.1.4'
N N 0.0061 0.0033 'International Tables Vol C Tables 4.2.6.8 and 6.1.1.4'
O O 0.0106 0.0060 'International Tables Vol C Tables 4.2.6.8 and 6.1.1.4'

loop_
_geom_angle_atom_site_label_1
_geom_angle_atom_site_label_2
_geom_angle_atom_site_label_3
_geom_angle
_geom_angle_publ_flag
C1 O1 H1O 109.5 ?
C2 O2 H2O 109.5 ?
C3 O3 H3O 109.5 ?
C5 O5 H5O 109.5 ?
C6 O6 H6O 109.5 ?
C7 O7 H7O 109.5 ?
C4 N4A C9 111.7(3) ?
C4 N4A C10A 110.7(3) ?
C9 N4A C10A 113.0(3) y
C9A N8A C8 110.5(3) ?
C9A N8A C10 109.0(3) ?
C8 N8A C10 107.3(3) y
O1 C1 C2 109.3(3) ?
O1 C1 C10A 107.2(3) ?
C2 C1 C10A 111.1(3) ?
O1 C1 H1 109.7 ?
C2 C1 H1 109.7 ?
C10A C1 H1 109.7 ?
O2 C2 C1 107.8(3) ?
O2 C2 C3 110.9(3) ?
C1 C2 C3 111.4(3) ?
O2 C2 H2 108.9 ?
C1 C2 H2 108.9 ?
C3 C2 H2 108.9 ?
O3 C3 C2 109.6(3) ?
O3 C3 C4 109.2(3) ?
C2 C3 C4 109.9(3) ?
O3 C3 H3 109.4 ?
C2 C3 H3 109.4 ?
C4 C3 H3 109.4 ?
N4A C4 C3 112.9(3) ?
N4A C4 H4A 109.0 ?
C3 C4 H4A 109.0 ?
N4A C4 H4B 109.0 ?
C3 C4 H4B 109.0 ?
H4A C4 H4B 107.8 ?
O5 C5 C6 110.0(3) ?
O5 C5 C9A 107.3(3) ?
C6 C5 C9A 110.8(3) ?
O5 C5 H5 109.6 ?
C6 C5 H5 109.6 ?
C9A C5 H5 109.6 ?
O6 C6 C7 111.4(3) ?
O6 C6 C5 109.9(3) ?
C7 C6 C5 111.1(3) ?
O6 C6 H6 108.1 ?
C7 C6 H6 108.1 ?
C5 C6 H6 108.1 ?
O7 C7 C6 111.8(3) ?
O7 C7 C8 105.6(3) ?
C6 C7 C8 110.5(3) ?
O7 C7 H7 109.6 ?
C6 C7 H7 109.6 ?
C8 C7 H7 109.6 ?
N8A C8 C7 112.7(3) ?
N8A C8 H8A 109.1 ?
C7 C8 H8A 109.1 ?
N8A C8 H8B 109.1 ?
C7 C8 H8B 109.1 ?
H8A C8 H8B 107.8 ?
N4A C9 C9A 110.0(3) ?
N4A C9 H9A 109.7 ?
C9A C9 H9A 109.7 ?
N4A C9 H9B 109.7 ?
C9A C9 H9B 109.7 ?
H9A C9 H9B 108.2 ?
N8A C9A C9 108.9(3) ?
N8A C9A C5 110.1(3) ?
C9 C9A C5 111.3(3) ?
N8A C9A H9 108.8 ?
C9 C9A H9 108.8 ?
C5 C9A H9 108.8 ?
N8A C10 C10A 113.0(3) ?
N8A C10 H10A 109.0 ?
C10A C10 H10A 109.0 ?
N8A C10 H10B 109.0 ?
C10A C10 H10B 109.0 ?
H10A C10 H10B 107.8 ?
N4A C10A C10 108.6(3) ?
N4A C10A C1 113.3(3) ?
C10 C10A C1 112.2(3) ?
N4A C10A H10 107.5 ?
C10 C10A H10 107.5 ?
C1 C10A H10 107.5 ?

loop_
_geom_bond_atom_site_label_1
_geom_bond_atom_site_label_2
_geom_bond_site_symmetry_2
_geom_bond_distance
_geom_bond_publ_flag
O1 C1 . 1.446(4) ?
O1 H1O . 0.8400 ?
O2 C2 . 1.434(4) ?
O2 H2O . 0.8400 ?
O3 C3 . 1.431(4) ?
O3 H3O . 0.8400 ?
O5 C5 . 1.431(4) ?
O5 H5O . 0.8400 ?
O6 C6 . 1.432(4) ?
O6 H6O . 0.8400 ?
O7 C7 . 1.440(4) ?
O7 H7O . 0.8400 ?
N4A C4 . 1.480(4) y
N4A C9 . 1.480(4) y
N4A C10A . 1.480(4) y
N8A C9A . 1.472(4) y
N8A C8 . 1.473(4) ?
N8A C10 . 1.479(4) ?
C1 C2 . 1.522(5) ?
C1 C10A . 1.548(5) ?
C1 H1 . 1.0000 ?
C2 C3 . 1.522(5) ?
C2 H2 . 1.0000 ?
C3 C4 . 1.528(5) ?
C3 H3 . 1.0000 ?
C4 H4A . 0.9900 ?
C4 H4B . 0.9900 ?
C5 C6 . 1.512(5) ?
C5 C9A . 1.526(4) ?
C5 H5 . 1.0000 ?
C6 C7 . 1.508(5) ?
C6 H6 . 1.0000 ?
C7 C8 . 1.521(5) ?
C7 H7 . 1.0000 ?
C8 H8A . 0.9900 ?
C8 H8B . 0.9900 ?
C9 C9A . 1.520(5) ?
C9 H9A . 0.9900 ?
C9 H9B . 0.9900 ?
C9A H9 . 1.0000 ?
C10 C10A . 1.523(5) ?
C10 H10A . 0.9900 ?
C10 H10B . 0.9900 ?
C10A H10 . 1.0000 ?

loop_
_geom_torsion_atom_site_label_1
_geom_torsion_atom_site_label_2
_geom_torsion_atom_site_label_3
_geom_torsion_atom_site_label_4
_geom_torsion
O1 C1 C2 O2 -67.9(4)
C10A C1 C2 O2 174.0(3)
O1 C1 C2 C3 170.2(3)
C10A C1 C2 C3 52.1(4)
O2 C2 C3 O3 65.4(4)
C1 C2 C3 O3 -174.6(3)
O2 C2 C3 C4 -174.6(3)
C1 C2 C3 C4 -54.6(4)
C9 N4A C4 C3 70.0(4)
C10A N4A C4 C3 -56.8(4)
O3 C3 C4 N4A 177.7(3)
C2 C3 C4 N4A 57.5(4)
O5 C5 C6 O6 -62.9(4)
C9A C5 C6 O6 178.7(3)
O5 C5 C6 C7 173.4(3)
C9A C5 C6 C7 55.0(4)
O6 C6 C7 O7 67.6(4)
C5 C6 C7 O7 -169.5(3)
O6 C6 C7 C8 -175.1(3)
C5 C6 C7 C8 -52.2(4)
C9A N8A C8 C7 -58.0(4)
C10 N8A C8 C7 -176.7(3)
O7 C7 C8 N8A 175.3(3)
C6 C7 C8 N8A 54.1(4)
C4 N4A C9 C9A 177.1(3)
C10A N4A C9 C9A -57.3(4)
C8 N8A C9A C9 -178.4(3)
C10 N8A C9A C9 -60.8(3)
C8 N8A C9A C5 59.2(4)
C10 N8A C9A C5 176.9(3)
N4A C9 C9A N8A 60.1(4)
N4A C9 C9A C5 -178.4(3)
O5 C5 C9A N8A -178.4(3)
C6 C5 C9A N8A -58.3(4)
O5 C5 C9A C9 60.8(4)
C6 C5 C9A C9 -179.2(3)
C9A N8A C10 C10A 59.5(4)
C8 N8A C10 C10A 179.2(3)
C4 N4A C10A C10 179.2(3)
C9 N4A C10A C10 53.0(4)
C4 N4A C10A C1 53.7(4)
C9 N4A C10A C1 -72.4(4)
N8A C10 C10A N4A -54.2(4)
N8A C10 C10A C1 71.8(4)
O1 C1 C10A N4A -171.4(3)
C2 C1 C10A N4A -52.1(4)
O1 C1 C10A C10 65.1(4)

loop_
_cod_related_entry_id
_cod_related_entry_database
_cod_related_entry_code
1 ChemSpider 21174777
